data_4330101
loop_
_publ_author_name
'William W. Brennessel'
'John E. Ellis'

_publ_contact_author_address
;
Department of Chemistry
University of Minnesota
207 Pleasant Street SE
Minneapolis, MN 55455
;
_publ_contact_author_email ellis@umn.edu
_publ_contact_author_name 'John E. Ellis'
_publ_contact_author_phone 1-612-625-6391
_publ_section_title
;
 Naphthalene and Anthracene Cobaltates(1-): Useful Storable Sources of an
 Atomic Cobalt Anion
;
_journal_name_full 'Inorganic Chemistry'
_journal_page_first 9076
_journal_page_last 9094
_journal_paper_doi 10.1021/ic301240u
_journal_volume 51
_journal_year 2012
_chemical_formula_moiety 'C18 H36 K N2 O6, C22 H22 Co'
_chemical_formula_sum 'C40 H58 Co K N2 O6'
_chemical_formula_weight 760.91
_chemical_name_common 04060
_chemical_name_systematic
; 
 ? 
;
_space_group_IT_number 2
_symmetry_cell_setting triclinic
_symmetry_space_group_name_Hall '-P 1'
_symmetry_space_group_name_H-M 'P -1'
_atom_sites_solution_hydrogens geom
_atom_sites_solution_primary direct
_atom_sites_solution_secondary difmap
_audit_creation_method SHELXL-97
_cell_angle_alpha 108.664(2)
_cell_angle_beta 107.142(2)
_cell_angle_gamma 106.915(2)
_cell_formula_units_Z 2
_cell_length_a 12.1042(10)
_cell_length_b 13.1580(11)
_cell_length_c 14.4109(13)
_cell_measurement_reflns_used 3952
_cell_measurement_temperature 173(2)
_cell_measurement_theta_max 27.22
_cell_measurement_theta_min 2.98
_cell_volume 1880.3(3)
_computing_cell_refinement 'SAINT (Bruker, 2003)'
_computing_data_collection 'SMART (Bruker, 2003)'
_computing_data_reduction 'SAINT (Bruker, 2003)'
_computing_molecular_graphics 'SHELXTL (Sheldrick, 2008)'
_computing_publication_material 'SHELXTL (Sheldrick, 2008)'
_computing_structure_refinement 'SHELXL-97 (Sheldrick, 2008)'
_computing_structure_solution 'SHELXS-97 (Sheldrick, 2008)'
_diffrn_ambient_temperature 173(2)
_diffrn_measured_fraction_theta_full 0.982
_diffrn_measured_fraction_theta_max 0.982
_diffrn_measurement_device_type 'Bruker SMART Platform CCD'
_diffrn_measurement_method 'area detector, \w scans per \f'
_diffrn_radiation_monochromator graphite
_diffrn_radiation_source 'normal-focus sealed tube'
_diffrn_radiation_type MoK\a
_diffrn_radiation_wavelength 0.71073
_diffrn_reflns_av_R_equivalents 0.0355
_diffrn_reflns_av_sigmaI/netI 0.0445
_diffrn_reflns_limit_h_max 15
_diffrn_reflns_limit_h_min -15
_diffrn_reflns_limit_k_max 17
_diffrn_reflns_limit_k_min -17
_diffrn_reflns_limit_l_max 18
_diffrn_reflns_limit_l_min -18
_diffrn_reflns_number 20765
_diffrn_reflns_theta_full 27.50
_diffrn_reflns_theta_max 27.50
_diffrn_reflns_theta_min 1.65
_exptl_absorpt_coefficient_mu 0.616
_exptl_absorpt_correction_T_max 1.000000
_exptl_absorpt_correction_T_min 0.883859
_exptl_absorpt_correction_type multi-scan
_exptl_absorpt_process_details 'SADABS (Sheldrick, 2008)'
_exptl_crystal_colour 'Metallic red-violet'
_exptl_crystal_density_diffrn 1.344
_exptl_crystal_description Plate
_exptl_crystal_F_000 812
_exptl_crystal_size_max 0.50
_exptl_crystal_size_mid 0.35
_exptl_crystal_size_min 0.10
_refine_diff_density_max 0.384
_refine_diff_density_min -0.227
_refine_diff_density_rms 0.056
_refine_ls_extinction_method none
_refine_ls_goodness_of_fit_ref 1.022
_refine_ls_hydrogen_treatment mixed
_refine_ls_matrix_type full
_refine_ls_number_parameters 483
_refine_ls_number_reflns 8487
_refine_ls_number_restraints 0
_refine_ls_restrained_S_all 1.022
_refine_ls_R_factor_all 0.0514
_refine_ls_R_factor_gt 0.0355
_refine_ls_shift/su_max 0.001
_refine_ls_shift/su_mean 0.000
_refine_ls_structure_factor_coef Fsqd
_refine_ls_weighting_details 'calc w=1/[\s^2^(Fo^2^)+(0.0442P)^2^+0.5296P] where P=(Fo^2^+2Fc^2^)/3'
_refine_ls_weighting_scheme calc
_refine_ls_wR_factor_gt 0.0857
_refine_ls_wR_factor_ref 0.0955
_reflns_number_gt 6724
_reflns_number_total 8487
_reflns_threshold_expression >2sigma(I)
_cod_data_source_file ic301240u_si_001_08.cif
_cod_data_source_block 8
_cod_database_code 4330101

loop_
_symmetry_equiv_pos_as_xyz
'x, y, z'
'-x, -y, -z'

loop_
_atom_site_label
_atom_site_type_symbol
_atom_site_fract_x
_atom_site_fract_y
_atom_site_fract_z
_atom_site_U_iso_or_equiv
_atom_site_adp_type
_atom_site_occupancy
_atom_site_symmetry_multiplicity
_atom_site_calc_flag
_atom_site_refinement_flags
Co1 Co 0.84287(2) 0.42286(2) 0.229322(19) 0.02464(8) Uani 1 1 d .
K1 K 0.66257(3) 0.82916(3) 0.43858(3) 0.02326(9) Uani 1 1 d .
O1 O 0.46847(12) 0.68941(11) 0.47428(10) 0.0279(3) Uani 1 1 d .
O2 O 0.44994(11) 0.62831(11) 0.26393(10) 0.0279(3) Uani 1 1 d .
O3 O 0.87506(12) 0.79985(13) 0.55497(11) 0.0337(3) Uani 1 1 d .
O4 O 0.85419(12) 0.83352(12) 0.36790(10) 0.0293(3) Uani 1 1 d .
O5 O 0.72872(13) 1.05544(12) 0.60249(10) 0.0309(3) Uani 1 1 d .
O6 O 0.61540(12) 1.00639(11) 0.38275(10) 0.0282(3) Uani 1 1 d .
N1 N 0.71817(15) 0.86151(14) 0.66107(12) 0.0294(3) Uani 1 1 d .
N2 N 0.60955(14) 0.80060(13) 0.21738(11) 0.0252(3) Uani 1 1 d .
C1 C 0.74800(18) 0.26664(18) 0.24307(15) 0.0291(4) Uani 1 1 d .
H1 H 0.7647(19) 0.1980(19) 0.2175(16) 0.031(5) Uiso 1 1 d .
C2 C 0.83825(19) 0.36582(19) 0.34349(16) 0.0333(4) Uani 1 1 d .
H2 H 0.913(2) 0.3605(19) 0.3896(17) 0.036(6) Uiso 1 1 d .
C3 C 0.81932(19) 0.47030(19) 0.36923(15) 0.0339(4) Uani 1 1 d .
H3 H 0.878(2) 0.541(2) 0.4365(19) 0.042(6) Uiso 1 1 d .
C4 C 0.71203(18) 0.46772(17) 0.29393(15) 0.0288(4) Uani 1 1 d .
H4 H 0.7022(18) 0.5421(18) 0.3094(16) 0.027(5) Uiso 1 1 d .
C5 C 0.24534(18) 0.23226(19) 0.05293(15) 0.0316(4) Uani 1 1 d .
H5 H 0.2313 0.3020 0.0703 0.038 Uiso 1 1 calc R
C6 C 0.14263(19) 0.1233(2) -0.01457(16) 0.0389(5) Uani 1 1 d .
H6 H 0.0586 0.1184 -0.0415 0.047 Uiso 1 1 calc R
C7 C 0.16219(19) 0.02028(19) -0.04325(16) 0.0387(5) Uani 1 1 d .
H7 H 0.0915 -0.0546 -0.0901 0.046 Uiso 1 1 calc R
C8 C 0.28345(19) 0.02712(18) -0.00393(15) 0.0330(4) Uani 1 1 d .
H8 H 0.2956 -0.0434 -0.0257 0.040 Uiso 1 1 calc R
C9 C 0.51567(17) 0.14456(16) 0.11662(14) 0.0258(4) Uani 1 1 d .
H9 H 0.5293 0.0747 0.0958 0.031 Uiso 1 1 calc R
C10 C 0.47842(17) 0.35214(16) 0.17212(14) 0.0260(4) Uani 1 1 d .
H10 H 0.4672 0.4233 0.1897 0.031 Uiso 1 1 calc R
C11 C 0.61745(17) 0.25087(16) 0.19298(14) 0.0243(4) Uani 1 1 d .
C12 C 0.59793(16) 0.35794(15) 0.22020(13) 0.0234(4) Uani 1 1 d .
C13 C 0.37086(17) 0.24214(16) 0.09658(13) 0.0252(4) Uani 1 1 d .
C14 C 0.39069(17) 0.13666(16) 0.06815(14) 0.0249(4) Uani 1 1 d .
C15 C 0.79152(18) 0.46153(17) 0.10254(14) 0.0283(4) Uani 1 1 d .
H15 H 0.719(2) 0.4804(19) 0.0982(17) 0.040(6) Uiso 1 1 d .
C16 C 0.76904(18) 0.34247(17) 0.06616(15) 0.0311(4) Uani 1 1 d .
H16 H 0.683(2) 0.2852(19) 0.0366(17) 0.037(6) Uiso 1 1 d .
C17 C 0.8567(2) 0.29505(18) 0.02910(17) 0.0400(5) Uani 1 1 d .
H17A H 0.8519 0.3010 -0.0387 0.048 Uiso 1 1 calc R
H17B H 0.8265 0.2102 0.0128 0.048 Uiso 1 1 calc R
C18 C 0.9965(2) 0.36218(19) 0.11406(18) 0.0402(5) Uani 1 1 d .
H18A H 1.0356 0.3055 0.1123 0.048 Uiso 1 1 calc R
H18B H 1.0441 0.4214 0.0952 0.048 Uiso 1 1 calc R
C19 C 1.00936(18) 0.42496(18) 0.22834(17) 0.0322(4) Uani 1 1 d .
H19 H 1.048(2) 0.400(2) 0.2810(18) 0.042(6) Uiso 1 1 d .
C20 C 1.02093(17) 0.54221(18) 0.27244(16) 0.0298(4) Uani 1 1 d .
H20 H 1.067(2) 0.589(2) 0.3499(19) 0.042(6) Uiso 1 1 d .
C21 C 1.02140(18) 0.61473(17) 0.20893(16) 0.0307(4) Uani 1 1 d .
H21A H 1.0981 0.6293 0.1944 0.037 Uiso 1 1 calc R
H21B H 1.0266 0.6925 0.2533 0.037 Uiso 1 1 calc R
C22 C 0.90155(18) 0.55248(18) 0.10090(16) 0.0320(4) Uani 1 1 d .
H22A H 0.8753 0.6124 0.0862 0.038 Uiso 1 1 calc R
H22B H 0.9219 0.5125 0.0416 0.038 Uiso 1 1 calc R
C23 C 0.59468(19) 0.81069(19) 0.66544(16) 0.0360(5) Uani 1 1 d .
H23A H 0.5520 0.8640 0.6618 0.043 Uiso 1 1 calc R
H23B H 0.6118 0.8088 0.7363 0.043 Uiso 1 1 calc R
C24 C 0.5049(2) 0.68861(19) 0.57746(16) 0.0388(5) Uani 1 1 d .
H24A H 0.5467 0.6344 0.5791 0.047 Uiso 1 1 calc R
H24B H 0.4279 0.6591 0.5897 0.047 Uiso 1 1 calc R
C25 C 0.3907(2) 0.57218(17) 0.38890(17) 0.0362(5) Uani 1 1 d .
H25A H 0.3171 0.5335 0.4018 0.043 Uiso 1 1 calc R
H25B H 0.4410 0.5248 0.3875 0.043 Uiso 1 1 calc R
C26 C 0.34369(18) 0.57636(17) 0.28310(16) 0.0323(4) Uani 1 1 d .
H26A H 0.2876 0.4952 0.2243 0.039 Uiso 1 1 calc R
H26B H 0.2935 0.6238 0.2843 0.039 Uiso 1 1 calc R
C27 C 0.40960(18) 0.62256(18) 0.15815(15) 0.0345(4) Uani 1 1 d .
H27A H 0.3568 0.6671 0.1508 0.041 Uiso 1 1 calc R
H27B H 0.3572 0.5390 0.1030 0.041 Uiso 1 1 calc R
C28 C 0.52546(19) 0.67521(17) 0.14079(14) 0.0323(4) Uani 1 1 d .
H28A H 0.5757 0.6283 0.1466 0.039 Uiso 1 1 calc R
H28B H 0.4968 0.6679 0.0662 0.039 Uiso 1 1 calc R
C29 C 0.7964(2) 0.7992(2) 0.68862(18) 0.0429(5) Uani 1 1 d .
H29A H 0.7432 0.7127 0.6461 0.052 Uiso 1 1 calc R
H29B H 0.8236 0.8182 0.7663 0.052 Uiso 1 1 calc R
C30 C 0.9129(2) 0.8307(2) 0.66707(17) 0.0442(5) Uani 1 1 d .
H30A H 0.9681 0.9168 0.7104 0.053 Uiso 1 1 calc R
H30B H 0.9625 0.7875 0.6886 0.053 Uiso 1 1 calc R
C31 C 0.98318(18) 0.8462(2) 0.53602(16) 0.0364(5) Uani 1 1 d .
H31A H 1.0506 0.8247 0.5708 0.044 Uiso 1 1 calc R
H31B H 1.0177 0.9338 0.5685 0.044 Uiso 1 1 calc R
C32 C 0.94692(18) 0.79782(19) 0.41736(16) 0.0341(4) Uani 1 1 d .
H32A H 1.0236 0.8274 0.4047 0.041 Uiso 1 1 calc R
H32B H 0.9113 0.7102 0.3846 0.041 Uiso 1 1 calc R
C33 C 0.81913(18) 0.78837(18) 0.25467(15) 0.0316(4) Uani 1 1 d .
H33A H 0.7766 0.7007 0.2202 0.038 Uiso 1 1 calc R
H33B H 0.8965 0.8128 0.2418 0.038 Uiso 1 1 calc R
C34 C 0.72974(18) 0.83530(18) 0.20549(15) 0.0310(4) Uani 1 1 d .
H34A H 0.7741 0.9229 0.2399 0.037 Uiso 1 1 calc R
H34B H 0.7094 0.8064 0.1274 0.037 Uiso 1 1 calc R
C35 C 0.7856(2) 0.98844(19) 0.73754(15) 0.0377(5) Uani 1 1 d .
H35A H 0.8750 1.0180 0.7466 0.045 Uiso 1 1 calc R
H35B H 0.7875 0.9976 0.8090 0.045 Uiso 1 1 calc R
C36 C 0.7266(2) 1.06389(18) 0.70301(16) 0.0374(5) Uani 1 1 d .
H36A H 0.6374 1.0365 0.6948 0.045 Uiso 1 1 calc R
H36B H 0.7751 1.1474 0.7588 0.045 Uiso 1 1 calc R
C37 C 0.67621(18) 1.12794(16) 0.56829(16) 0.0320(4) Uani 1 1 d .
H37A H 0.7221 1.2106 0.6259 0.038 Uiso 1 1 calc R
H37B H 0.5851 1.0991 0.5546 0.038 Uiso 1 1 calc R
C38 C 0.68823(18) 1.12408(16) 0.46770(16) 0.0305(4) Uani 1 1 d .
H38A H 0.6571 1.1786 0.4465 0.037 Uiso 1 1 calc R
H38B H 0.7791 1.1503 0.4808 0.037 Uiso 1 1 calc R
C39 C 0.6142(2) 1.00273(18) 0.28241(16) 0.0336(4) Uani 1 1 d .
H39A H 0.7030 1.0381 0.2911 0.040 Uiso 1 1 calc R
H39B H 0.5702 1.0497 0.2608 0.040 Uiso 1 1 calc R
C40 C 0.54650(19) 0.87637(18) 0.19572(15) 0.0321(4) Uani 1 1 d .
H40A H 0.4582 0.8419 0.1885 0.038 Uiso 1 1 calc R
H40B H 0.5409 0.8761 0.1257 0.038 Uiso 1 1 calc R

loop_
_atom_site_aniso_label
_atom_site_aniso_U_11
_atom_site_aniso_U_22
_atom_site_aniso_U_33
_atom_site_aniso_U_23
_atom_site_aniso_U_13
_atom_site_aniso_U_12
Co1 0.02097(13) 0.02904(14) 0.02183(13) 0.01255(10) 0.00889(9) 0.00685(10)
K1 0.02529(19) 0.02570(19) 0.02147(18) 0.01221(15) 0.01084(15) 0.01149(15)
O1 0.0344(7) 0.0231(6) 0.0279(7) 0.0140(5) 0.0153(6) 0.0093(5)
O2 0.0260(6) 0.0291(7) 0.0251(6) 0.0119(5) 0.0094(5) 0.0087(5)
O3 0.0284(7) 0.0484(8) 0.0315(7) 0.0218(6) 0.0145(6) 0.0192(6)
O4 0.0280(7) 0.0392(7) 0.0243(6) 0.0140(6) 0.0122(5) 0.0181(6)
O5 0.0367(7) 0.0325(7) 0.0266(7) 0.0117(6) 0.0148(6) 0.0188(6)
O6 0.0347(7) 0.0241(6) 0.0265(6) 0.0132(5) 0.0129(5) 0.0113(5)
N1 0.0295(8) 0.0391(9) 0.0260(8) 0.0193(7) 0.0138(7) 0.0153(7)
N2 0.0262(8) 0.0290(8) 0.0217(7) 0.0124(6) 0.0107(6) 0.0118(6)
C1 0.0298(10) 0.0326(10) 0.0315(10) 0.0192(8) 0.0158(8) 0.0131(8)
C2 0.0277(10) 0.0475(12) 0.0279(10) 0.0242(9) 0.0112(8) 0.0124(9)
C3 0.0300(10) 0.0369(11) 0.0220(9) 0.0094(8) 0.0097(8) 0.0033(8)
C4 0.0300(10) 0.0264(9) 0.0257(9) 0.0084(8) 0.0138(8) 0.0080(8)
C5 0.0292(10) 0.0432(11) 0.0247(9) 0.0148(8) 0.0145(8) 0.0157(8)
C6 0.0242(10) 0.0568(14) 0.0292(10) 0.0172(10) 0.0112(8) 0.0112(9)
C7 0.0305(10) 0.0405(12) 0.0254(10) 0.0104(9) 0.0089(8) -0.0022(9)
C8 0.0374(11) 0.0301(10) 0.0246(9) 0.0111(8) 0.0144(8) 0.0054(8)
C9 0.0337(10) 0.0248(9) 0.0256(9) 0.0145(7) 0.0174(8) 0.0127(8)
C10 0.0302(9) 0.0261(9) 0.0256(9) 0.0116(7) 0.0163(7) 0.0124(7)
C11 0.0282(9) 0.0291(9) 0.0228(8) 0.0165(7) 0.0155(7) 0.0113(7)
C12 0.0270(9) 0.0258(9) 0.0195(8) 0.0113(7) 0.0140(7) 0.0083(7)
C13 0.0265(9) 0.0332(10) 0.0185(8) 0.0131(7) 0.0130(7) 0.0110(8)
C14 0.0293(9) 0.0273(9) 0.0194(8) 0.0124(7) 0.0140(7) 0.0076(7)
C15 0.0251(9) 0.0374(10) 0.0219(9) 0.0154(8) 0.0098(7) 0.0104(8)
C16 0.0273(10) 0.0328(10) 0.0218(9) 0.0097(8) 0.0089(7) 0.0027(8)
C17 0.0524(13) 0.0284(10) 0.0385(11) 0.0118(9) 0.0274(10) 0.0119(9)
C18 0.0430(12) 0.0372(11) 0.0556(13) 0.0239(10) 0.0325(11) 0.0212(10)
C19 0.0234(9) 0.0387(11) 0.0417(11) 0.0247(9) 0.0154(8) 0.0130(8)
C20 0.0215(9) 0.0354(10) 0.0289(10) 0.0146(8) 0.0100(8) 0.0078(8)
C21 0.0274(9) 0.0292(10) 0.0357(10) 0.0142(8) 0.0168(8) 0.0092(8)
C22 0.0367(10) 0.0347(10) 0.0326(10) 0.0201(9) 0.0189(8) 0.0155(9)
C23 0.0378(11) 0.0491(12) 0.0265(10) 0.0215(9) 0.0187(9) 0.0152(9)
C24 0.0424(12) 0.0429(12) 0.0367(11) 0.0279(10) 0.0192(9) 0.0118(9)
C25 0.0448(12) 0.0233(9) 0.0419(11) 0.0147(9) 0.0242(10) 0.0101(8)
C26 0.0261(9) 0.0241(9) 0.0363(10) 0.0056(8) 0.0145(8) 0.0051(8)
C27 0.0310(10) 0.0340(10) 0.0248(9) 0.0115(8) 0.0040(8) 0.0062(8)
C28 0.0361(10) 0.0339(10) 0.0189(9) 0.0080(8) 0.0093(8) 0.0114(8)
C29 0.0506(13) 0.0655(15) 0.0395(12) 0.0390(12) 0.0247(10) 0.0358(12)
C30 0.0423(12) 0.0707(16) 0.0358(11) 0.0327(12) 0.0166(10) 0.0349(12)
C31 0.0248(9) 0.0495(12) 0.0347(10) 0.0208(10) 0.0116(8) 0.0145(9)
C32 0.0259(9) 0.0441(12) 0.0381(11) 0.0198(9) 0.0153(8) 0.0189(9)
C33 0.0312(10) 0.0387(11) 0.0266(9) 0.0111(8) 0.0158(8) 0.0172(8)
C34 0.0318(10) 0.0413(11) 0.0238(9) 0.0169(8) 0.0149(8) 0.0148(8)
C35 0.0366(11) 0.0458(12) 0.0230(9) 0.0134(9) 0.0109(8) 0.0116(9)
C36 0.0469(12) 0.0340(11) 0.0266(10) 0.0071(8) 0.0201(9) 0.0138(9)
C37 0.0285(9) 0.0223(9) 0.0348(10) 0.0049(8) 0.0077(8) 0.0120(8)
C38 0.0254(9) 0.0244(9) 0.0381(10) 0.0137(8) 0.0089(8) 0.0109(7)
C39 0.0439(11) 0.0358(11) 0.0356(10) 0.0243(9) 0.0210(9) 0.0219(9)
C40 0.0363(10) 0.0434(11) 0.0245(9) 0.0209(9) 0.0127(8) 0.0212(9)

loop_
_atom_type_symbol
_atom_type_description
_atom_type_scat_dispersion_real
_atom_type_scat_dispersion_imag
_atom_type_scat_source
C C 0.0033 0.0016 'International Tables Vol C Tables 4.2.6.8 and 6.1.1.4'
H H 0.0000 0.0000 'International Tables Vol C Tables 4.2.6.8 and 6.1.1.4'
N N 0.0061 0.0033 'International Tables Vol C Tables 4.2.6.8 and 6.1.1.4'
O O 0.0106 0.0060 'International Tables Vol C Tables 4.2.6.8 and 6.1.1.4'
K K 0.2009 0.2494 'International Tables Vol C Tables 4.2.6.8 and 6.1.1.4'
Co Co 0.3494 0.9721 'International Tables Vol C Tables 4.2.6.8 and 6.1.1.4'

loop_
_geom_angle_atom_site_label_1
_geom_angle_atom_site_label_2
_geom_angle_atom_site_label_3
_geom_angle
C19 Co1 C16 86.62(8)
C19 Co1 C2 100.07(8)
C16 Co1 C2 134.31(8)
C19 Co1 C15 95.71(8)
C16 Co1 C15 40.40(8)
C2 Co1 C15 163.08(8)
C19 Co1 C20 40.96(8)
C16 Co1 C20 103.11(8)
C2 Co1 C20 111.34(8)
C15 Co1 C20 84.68(8)
C19 Co1 C3 121.76(8)
C16 Co1 C3 150.53(8)
C2 Co1 C3 40.57(9)
C15 Co1 C3 132.30(8)
C20 Co1 C3 104.09(8)
C19 Co1 C1 107.43(8)
C16 Co1 C1 94.99(8)
C2 Co1 C1 39.73(8)
C15 Co1 C1 128.66(7)
C20 Co1 C1 140.80(8)
C3 Co1 C1 70.44(8)
C19 Co1 C4 158.25(8)
C16 Co1 C4 114.45(8)
C2 Co1 C4 69.68(8)
C15 Co1 C4 97.32(8)
C20 Co1 C4 123.38(8)
C3 Co1 C4 38.72(8)
C1 Co1 C4 77.42(7)
O4 K1 O2 101.76(4)
O4 K1 O1 145.22(4)
O2 K1 O1 59.50(4)
O4 K1 O3 60.23(4)
O2 K1 O3 118.86(4)
O1 K1 O3 101.08(4)
O4 K1 O5 111.06(4)
O2 K1 O5 141.39(4)
O1 K1 O5 99.05(4)
O3 K1 O5 95.40(4)
O4 K1 O6 95.65(4)
O2 K1 O6 98.59(4)
O1 K1 O6 115.01(4)
O3 K1 O6 137.87(4)
O5 K1 O6 59.35(4)
O4 K1 N2 61.32(4)
O2 K1 N2 60.99(4)
O1 K1 N2 118.62(4)
O3 K1 N2 119.58(4)
O5 K1 N2 118.66(4)
O6 K1 N2 61.23(4)
O4 K1 N1 118.40(4)
O2 K1 N1 119.84(4)
O1 K1 N1 62.12(4)
O3 K1 N1 60.39(4)
O5 K1 N1 60.58(4)
O6 K1 N1 118.14(4)
N2 K1 N1 179.13(5)
C24 O1 C25 111.06(15)
C24 O1 K1 116.85(11)
C25 O1 K1 114.62(10)
C26 O2 C27 111.18(14)
C26 O2 K1 117.74(10)
C27 O2 K1 119.79(10)
C31 O3 C30 110.18(15)
C31 O3 K1 112.88(11)
C30 O3 K1 119.95(11)
C33 O4 C32 110.33(14)
C33 O4 K1 118.26(10)
C32 O4 K1 117.41(11)
C37 O5 C36 110.81(14)
C37 O5 K1 116.46(10)
C36 O5 K1 118.61(11)
C38 O6 C39 110.81(14)
C38 O6 K1 114.49(10)
C39 O6 K1 117.55(10)
C29 N1 C35 110.29(16)
C29 N1 C23 110.31(16)
C35 N1 C23 109.01(15)
C29 N1 K1 109.19(11)
C35 N1 K1 110.49(11)
C23 N1 K1 107.52(10)
C34 N2 C28 109.36(14)
C34 N2 C40 109.56(15)
C28 N2 C40 110.17(14)
C34 N2 K1 109.84(10)
C28 N2 K1 108.78(10)
C40 N2 K1 109.11(10)
C2 C1 C11 121.34(18)
C2 C1 Co1 65.48(11)
C11 C1 Co1 98.69(12)
C2 C1 H1 119.6(12)
C11 C1 H1 116.8(12)
Co1 C1 H1 120.4(12)
C3 C2 C1 117.24(18)
C3 C2 Co1 70.46(11)
C1 C2 Co1 74.79(11)
C3 C2 H2 123.1(13)
C1 C2 H2 119.6(12)
Co1 C2 H2 122.1(12)
C4 C3 C2 117.45(18)
C4 C3 Co1 76.20(11)
C2 C3 Co1 68.97(11)
C4 C3 H3 121.4(13)
C2 C3 H3 121.1(13)
Co1 C3 H3 125.1(13)
C3 C4 C12 121.63(18)
C3 C4 Co1 65.08(11)
C12 C4 Co1 97.79(12)
C3 C4 H4 117.4(11)
C12 C4 H4 117.2(11)
Co1 C4 H4 125.5(11)
C6 C5 C13 121.30(19)
C6 C5 H5 119.4
C13 C5 H5 119.4
C5 C6 C7 120.01(19)
C5 C6 H6 120.0
C7 C6 H6 120.0
C8 C7 C6 120.09(18)
C8 C7 H7 120.0
C6 C7 H7 120.0
C7 C8 C14 121.59(19)
C7 C8 H8 119.2
C14 C8 H8 119.2
C11 C9 C14 121.72(16)
C11 C9 H9 119.1
C14 C9 H9 119.1
C12 C10 C13 121.78(16)
C12 C10 H10 119.1
C13 C10 H10 119.1
C9 C11 C12 118.98(16)
C9 C11 C1 124.90(17)
C12 C11 C1 115.90(16)
C10 C12 C11 119.92(16)
C10 C12 C4 124.23(17)
C11 C12 C4 115.73(16)
C5 C13 C10 123.02(17)
C5 C13 C14 118.67(17)
C10 C13 C14 118.24(16)
C8 C14 C9 122.39(17)
C8 C14 C13 118.29(17)
C9 C14 C13 119.25(16)
C16 C15 C22 122.17(17)
C16 C15 Co1 69.54(11)
C22 C15 Co1 114.15(12)
C16 C15 H15 117.6(13)
C22 C15 H15 114.8(13)
Co1 C15 H15 108.8(13)
C15 C16 C17 122.93(17)
C15 C16 Co1 70.06(10)
C17 C16 Co1 110.58(14)
C15 C16 H16 117.6(13)
C17 C16 H16 114.9(13)
Co1 C16 H16 110.3(13)
C16 C17 C18 112.81(16)
C16 C17 H17A 109.0
C18 C17 H17A 109.0
C16 C17 H17B 109.0
C18 C17 H17B 109.0
H17A C17 H17B 107.8
C19 C18 C17 112.48(16)
C19 C18 H18A 109.1
C17 C18 H18A 109.1
C19 C18 H18B 109.1
C17 C18 H18B 109.1
H18A C18 H18B 107.8
C20 C19 C18 122.62(18)
C20 C19 Co1 70.15(11)
C18 C19 Co1 112.27(14)
C20 C19 H19 115.2(13)
C18 C19 H19 116.5(13)
Co1 C19 H19 109.7(13)
C19 C20 C21 122.21(18)
C19 C20 Co1 68.89(11)
C21 C20 Co1 112.75(12)
C19 C20 H20 118.1(13)
C21 C20 H20 113.8(14)
Co1 C20 H20 112.0(13)
C20 C21 C22 112.31(15)
C20 C21 H21A 109.1
C22 C21 H21A 109.1
C20 C21 H21B 109.1
C22 C21 H21B 109.1
H21A C21 H21B 107.9
C15 C22 C21 111.64(15)
C15 C22 H22A 109.3
C21 C22 H22A 109.3
C15 C22 H22B 109.3
C21 C22 H22B 109.3
H22A C22 H22B 108.0
N1 C23 C24 114.92(17)
N1 C23 H23A 108.5
C24 C23 H23A 108.5
N1 C23 H23B 108.5
C24 C23 H23B 108.5
H23A C23 H23B 107.5
O1 C24 C23 110.41(16)
O1 C24 H24A 109.6
C23 C24 H24A 109.6
O1 C24 H24B 109.6
C23 C24 H24B 109.6
H24A C24 H24B 108.1
O1 C25 C26 110.00(15)
O1 C25 H25A 109.7
C26 C25 H25A 109.7
O1 C25 H25B 109.7
C26 C25 H25B 109.7
H25A C25 H25B 108.2
O2 C26 C25 109.07(15)
O2 C26 H26A 109.9
C25 C26 H26A 109.9
O2 C26 H26B 109.9
C25 C26 H26B 109.9
H26A C26 H26B 108.3
O2 C27 C28 109.03(15)
O2 C27 H27A 109.9
C28 C27 H27A 109.9
O2 C27 H27B 109.9
C28 C27 H27B 109.9
H27A C27 H27B 108.3
N2 C28 C27 114.59(16)
N2 C28 H28A 108.6
C27 C28 H28A 108.6
N2 C28 H28B 108.6
C27 C28 H28B 108.6
H28A C28 H28B 107.6
N1 C29 C30 113.49(17)
N1 C29 H29A 108.9
C30 C29 H29A 108.9
N1 C29 H29B 108.9
C30 C29 H29B 108.9
H29A C29 H29B 107.7
O3 C30 C29 109.48(17)
O3 C30 H30A 109.8
C29 C30 H30A 109.8
O3 C30 H30B 109.8
C29 C30 H30B 109.8
H30A C30 H30B 108.2
O3 C31 C32 110.11(16)
O3 C31 H31A 109.6
C32 C31 H31A 109.6
O3 C31 H31B 109.6
C32 C31 H31B 109.6
H31A C31 H31B 108.2
O4 C32 C31 109.73(16)
O4 C32 H32A 109.7
C31 C32 H32A 109.7
O4 C32 H32B 109.7
C31 C32 H32B 109.7
H32A C32 H32B 108.2
O4 C33 C34 109.54(15)
O4 C33 H33A 109.8
C34 C33 H33A 109.8
O4 C33 H33B 109.8
C34 C33 H33B 109.8
H33A C33 H33B 108.2
N2 C34 C33 113.99(16)
N2 C34 H34A 108.8
C33 C34 H34A 108.8
N2 C34 H34B 108.8
C33 C34 H34B 108.8
H34A C34 H34B 107.6
N1 C35 C36 114.15(16)
N1 C35 H35A 108.7
C36 C35 H35A 108.7
N1 C35 H35B 108.7
C36 C35 H35B 108.7
H35A C35 H35B 107.6
O5 C36 C35 109.14(16)
O5 C36 H36A 109.9
C35 C36 H36A 109.9
O5 C36 H36B 109.9
C35 C36 H36B 109.9
H36A C36 H36B 108.3
O5 C37 C38 109.56(15)
O5 C37 H37A 109.8
C38 C37 H37A 109.8
O5 C37 H37B 109.8
C38 C37 H37B 109.8
H37A C37 H37B 108.2
O6 C38 C37 109.75(15)
O6 C38 H38A 109.7
C37 C38 H38A 109.7
O6 C38 H38B 109.7
C37 C38 H38B 109.7
H38A C38 H38B 108.2
O6 C39 C40 110.04(15)
O6 C39 H39A 109.7
C40 C39 H39A 109.7
O6 C39 H39B 109.7
C40 C39 H39B 109.7
H39A C39 H39B 108.2
N2 C40 C39 113.80(15)
N2 C40 H40A 108.8
C39 C40 H40A 108.8
N2 C40 H40B 108.8
C39 C40 H40B 108.8
H40A C40 H40B 107.7

loop_
_geom_bond_atom_site_label_1
_geom_bond_atom_site_label_2
_geom_bond_distance
Co1 C19 2.0116(19)
Co1 C16 2.0163(18)
Co1 C2 2.0232(19)
Co1 C15 2.0231(18)
Co1 C20 2.0283(18)
Co1 C3 2.0427(19)
Co1 C1 2.1458(19)
Co1 C4 2.1874(19)
K1 O4 2.7879(13)
K1 O2 2.8124(13)
K1 O1 2.8232(13)
K1 O3 2.8329(13)
K1 O5 2.8429(13)
K1 O6 2.8489(13)
K1 N2 2.9328(15)
K1 N1 2.9329(15)
O1 C24 1.425(2)
O1 C25 1.427(2)
O2 C26 1.420(2)
O2 C27 1.426(2)
O3 C31 1.418(2)
O3 C30 1.421(2)
O4 C33 1.421(2)
O4 C32 1.428(2)
O5 C37 1.423(2)
O5 C36 1.425(2)
O6 C38 1.425(2)
O6 C39 1.427(2)
N1 C29 1.472(2)
N1 C35 1.473(3)
N1 C23 1.479(2)
N2 C34 1.471(2)
N2 C28 1.474(2)
N2 C40 1.475(2)
C1 C2 1.421(3)
C1 C11 1.450(3)
C1 H1 0.96(2)
C2 C3 1.410(3)
C2 H2 0.99(2)
C3 C4 1.409(3)
C3 H3 0.97(2)
C4 C12 1.454(2)
C4 H4 0.98(2)
C5 C6 1.380(3)
C5 C13 1.411(3)
C5 H5 0.9500
C6 C7 1.397(3)
C6 H6 0.9500
C7 C8 1.372(3)
C7 H7 0.9500
C8 C14 1.414(3)
C8 H8 0.9500
C9 C11 1.378(2)
C9 C14 1.424(3)
C9 H9 0.9500
C10 C12 1.375(2)
C10 C13 1.426(2)
C10 H10 0.9500
C11 C12 1.445(2)
C13 C14 1.428(3)
C15 C16 1.395(3)
C15 C22 1.522(3)
C15 H15 0.97(2)
C16 C17 1.519(3)
C16 H16 0.95(2)
C17 C18 1.536(3)
C17 H17A 0.9900
C17 H17B 0.9900
C18 C19 1.524(3)
C18 H18A 0.9900
C18 H18B 0.9900
C19 C20 1.414(3)
C19 H19 0.97(2)
C20 C21 1.519(3)
C20 H20 0.96(2)
C21 C22 1.536(3)
C21 H21A 0.9900
C21 H21B 0.9900
C22 H22A 0.9900
C22 H22B 0.9900
C23 C24 1.496(3)
C23 H23A 0.9900
C23 H23B 0.9900
C24 H24A 0.9900
C24 H24B 0.9900
C25 C26 1.487(3)
C25 H25A 0.9900
C25 H25B 0.9900
C26 H26A 0.9900
C26 H26B 0.9900
C27 C28 1.504(3)
C27 H27A 0.9900
C27 H27B 0.9900
C28 H28A 0.9900
C28 H28B 0.9900
C29 C30 1.503(3)
C29 H29A 0.9900
C29 H29B 0.9900
C30 H30A 0.9900
C30 H30B 0.9900
C31 C32 1.490(3)
C31 H31A 0.9900
C31 H31B 0.9900
C32 H32A 0.9900
C32 H32B 0.9900
C33 C34 1.507(3)
C33 H33A 0.9900
C33 H33B 0.9900
C34 H34A 0.9900
C34 H34B 0.9900
C35 C36 1.504(3)
C35 H35A 0.9900
C35 H35B 0.9900
C36 H36A 0.9900
C36 H36B 0.9900
C37 C38 1.485(3)
C37 H37A 0.9900
C37 H37B 0.9900
C38 H38A 0.9900
C38 H38B 0.9900
C39 C40 1.507(3)
C39 H39A 0.9900
C39 H39B 0.9900
C40 H40A 0.9900
C40 H40B 0.9900

loop_
_geom_torsion_atom_site_label_1
_geom_torsion_atom_site_label_2
_geom_torsion_atom_site_label_3
_geom_torsion_atom_site_label_4
_geom_torsion
O4 K1 O1 C24 88.14(14)
O2 K1 O1 C24 152.46(14)
O3 K1 O1 C24 35.37(13)
O5 K1 O1 C24 -62.00(13)
O6 K1 O1 C24 -122.32(13)
N2 K1 O1 C24 168.20(12)
N1 K1 O1 C24 -12.32(13)
O4 K1 O1 C25 -44.31(15)
O2 K1 O1 C25 20.02(11)
O3 K1 O1 C25 -97.08(12)
O5 K1 O1 C25 165.55(12)
O6 K1 O1 C25 105.23(12)
N2 K1 O1 C25 35.75(13)
N1 K1 O1 C25 -144.77(13)
O4 K1 O2 C26 161.24(12)
O1 K1 O2 C26 12.92(11)
O3 K1 O2 C26 98.90(12)
O5 K1 O2 C26 -50.67(14)
O6 K1 O2 C26 -101.11(12)
N2 K1 O2 C26 -151.29(13)
N1 K1 O2 C26 28.43(13)
O4 K1 O2 C27 -58.27(13)
O1 K1 O2 C27 153.40(14)
O3 K1 O2 C27 -120.61(12)
O5 K1 O2 C27 89.82(14)
O6 K1 O2 C27 39.38(13)
N2 K1 O2 C27 -10.80(12)
N1 K1 O2 C27 168.92(12)
O4 K1 O3 C31 21.87(12)
O2 K1 O3 C31 109.18(12)
O1 K1 O3 C31 170.32(12)
O5 K1 O3 C31 -89.33(12)
O6 K1 O3 C31 -40.53(14)
N2 K1 O3 C31 38.08(14)
N1 K1 O3 C31 -140.92(14)
O4 K1 O3 C30 154.35(16)
O2 K1 O3 C30 -118.35(15)
O1 K1 O3 C30 -57.20(15)
O5 K1 O3 C30 43.14(15)
O6 K1 O3 C30 91.95(15)
N2 K1 O3 C30 170.56(14)
N1 K1 O3 C30 -8.45(14)
O2 K1 O4 C33 30.41(13)
O1 K1 O4 C33 82.90(14)
O3 K1 O4 C33 147.08(13)
O5 K1 O4 C33 -128.89(12)
O6 K1 O4 C33 -69.61(12)
N2 K1 O4 C33 -16.86(12)
N1 K1 O4 C33 164.08(12)
O2 K1 O4 C32 -105.89(12)
O1 K1 O4 C32 -53.40(15)
O3 K1 O4 C32 10.78(12)
O5 K1 O4 C32 94.81(13)
O6 K1 O4 C32 154.09(12)
N2 K1 O4 C32 -153.16(13)
N1 K1 O4 C32 27.77(14)
O4 K1 O5 C37 97.78(12)
O2 K1 O5 C37 -48.55(14)
O1 K1 O5 C37 -99.93(12)
O3 K1 O5 C37 157.92(12)
O6 K1 O5 C37 13.84(11)
N2 K1 O5 C37 29.84(13)
N1 K1 O5 C37 -150.63(13)
O4 K1 O5 C36 -125.88(13)
O2 K1 O5 C36 87.80(14)
O1 K1 O5 C36 36.41(13)
O3 K1 O5 C36 -65.74(13)
O6 K1 O5 C36 150.18(14)
N2 K1 O5 C36 166.18(12)
N1 K1 O5 C36 -14.28(12)
O4 K1 O6 C38 -91.61(11)
O2 K1 O6 C38 165.56(11)
O1 K1 O6 C38 105.29(11)
O3 K1 O6 C38 -40.98(13)
O5 K1 O6 C38 19.56(11)
N2 K1 O6 C38 -144.42(12)
N1 K1 O6 C38 34.90(12)
O4 K1 O6 C39 41.07(12)
O2 K1 O6 C39 -61.77(13)
O1 K1 O6 C39 -122.04(12)
O3 K1 O6 C39 91.69(13)
O5 K1 O6 C39 152.24(13)
N2 K1 O6 C39 -11.75(12)
N1 K1 O6 C39 167.57(12)
O4 K1 N1 C29 -38.67(14)
O2 K1 N1 C29 86.60(14)
O1 K1 N1 C29 101.72(14)
O3 K1 N1 C29 -21.70(13)
O5 K1 N1 C29 -138.11(14)
O6 K1 N1 C29 -153.25(13)
N2 K1 N1 C29 -110(3)
O4 K1 N1 C35 82.80(12)
O2 K1 N1 C35 -151.94(11)
O1 K1 N1 C35 -136.82(13)
O3 K1 N1 C35 99.77(12)
O5 K1 N1 C35 -16.65(11)
O6 K1 N1 C35 -31.79(13)
N2 K1 N1 C35 12(3)
O4 K1 N1 C23 -158.35(11)
O2 K1 N1 C23 -33.08(13)
O1 K1 N1 C23 -17.97(11)
O3 K1 N1 C23 -141.38(13)
O5 K1 N1 C23 102.21(12)
O6 K1 N1 C23 87.07(12)
N2 K1 N1 C23 131(3)
O4 K1 N2 C34 -14.31(11)
O2 K1 N2 C34 -138.99(12)
O1 K1 N2 C34 -154.48(11)
O3 K1 N2 C34 -30.34(13)
O5 K1 N2 C34 85.35(12)
O6 K1 N2 C34 101.05(12)
N1 K1 N2 C34 57(3)
O4 K1 N2 C28 105.36(12)
O2 K1 N2 C28 -19.32(10)
O1 K1 N2 C28 -34.82(12)
O3 K1 N2 C28 89.33(12)
O5 K1 N2 C28 -154.98(11)
O6 K1 N2 C28 -139.28(12)
N1 K1 N2 C28 177(100)
O4 K1 N2 C40 -134.42(12)
O2 K1 N2 C40 100.90(12)
O1 K1 N2 C40 85.40(12)
O3 K1 N2 C40 -150.45(11)
O5 K1 N2 C40 -34.76(12)
O6 K1 N2 C40 -19.07(11)
N1 K1 N2 C40 -63(3)
C19 Co1 C1 C2 84.78(13)
C16 Co1 C1 C2 172.79(12)
C15 Co1 C1 C2 -162.60(12)
C20 Co1 C1 C2 54.94(17)
C3 Co1 C1 C2 -33.52(12)
C4 Co1 C1 C2 -73.25(12)
C19 Co1 C1 C11 -154.66(12)
C16 Co1 C1 C11 -66.64(13)
C2 Co1 C1 C11 120.57(17)
C15 Co1 C1 C11 -42.03(16)
C20 Co1 C1 C11 175.51(11)
C3 Co1 C1 C11 87.05(13)
C4 Co1 C1 C11 47.32(12)
C11 C1 C2 C3 -27.2(3)
Co1 C1 C2 C3 58.00(15)
C11 C1 C2 Co1 -85.22(17)
C19 Co1 C2 C3 127.93(12)
C16 Co1 C2 C3 -136.93(13)
C15 Co1 C2 C3 -73.5(3)
C20 Co1 C2 C3 86.88(13)
C1 Co1 C2 C3 -126.86(17)
C4 Co1 C2 C3 -32.15(11)
C19 Co1 C2 C1 -105.20(12)
C16 Co1 C2 C1 -10.07(17)
C15 Co1 C2 C1 53.3(3)
C20 Co1 C2 C1 -146.26(11)
C3 Co1 C2 C1 126.86(17)
C4 Co1 C2 C1 94.72(12)
C1 C2 C3 C4 0.5(3)
Co1 C2 C3 C4 60.81(16)
C1 C2 C3 Co1 -60.27(15)
C19 Co1 C3 C4 166.93(11)
C16 Co1 C3 C4 -30.4(2)
C2 Co1 C3 C4 -127.09(17)
C15 Co1 C3 C4 30.74(16)
C20 Co1 C3 C4 126.43(12)
C1 Co1 C3 C4 -94.22(12)
C19 Co1 C3 C2 -65.98(14)
C16 Co1 C3 C2 96.69(19)
C15 Co1 C3 C2 157.83(12)
C20 Co1 C3 C2 -106.48(12)
C1 Co1 C3 C2 32.87(11)
C4 Co1 C3 C2 127.09(17)
C2 C3 C4 C12 26.6(3)
Co1 C3 C4 C12 83.64(16)
C2 C3 C4 Co1 -57.04(15)
C19 Co1 C4 C3 -31.2(3)
C16 Co1 C4 C3 164.13(12)
C2 Co1 C4 C3 33.59(12)
C15 Co1 C4 C3 -157.59(12)
C20 Co1 C4 C3 -69.16(14)
C1 Co1 C4 C3 74.33(12)
C19 Co1 C4 C12 -152.58(18)
C16 Co1 C4 C12 42.79(14)
C2 Co1 C4 C12 -87.75(13)
C15 Co1 C4 C12 81.07(12)
C20 Co1 C4 C12 169.50(11)
C3 Co1 C4 C12 -121.34(17)
C1 Co1 C4 C12 -47.01(12)
C13 C5 C6 C7 -1.7(3)
C5 C6 C7 C8 0.4(3)
C6 C7 C8 C14 1.7(3)
C14 C9 C11 C12 -3.3(2)
C14 C9 C11 C1 -177.75(16)
C2 C1 C11 C9 -159.09(18)
Co1 C1 C11 C9 134.39(16)
C2 C1 C11 C12 26.3(2)
Co1 C1 C11 C12 -40.19(16)
C13 C10 C12 C11 1.2(3)
C13 C10 C12 C4 177.12(16)
C9 C11 C12 C10 1.7(2)
C1 C11 C12 C10 176.60(16)
C9 C11 C12 C4 -174.61(15)
C1 C11 C12 C4 0.3(2)
C3 C4 C12 C10 157.17(18)
Co1 C4 C12 C10 -137.36(15)
C3 C4 C12 C11 -26.7(2)
Co1 C4 C12 C11 38.75(16)
C6 C5 C13 C10 -175.78(17)
C6 C5 C13 C14 1.0(3)
C12 C10 C13 C5 174.51(17)
C12 C10 C13 C14 -2.3(2)
C7 C8 C14 C9 174.80(17)
C7 C8 C14 C13 -2.3(3)
C11 C9 C14 C8 -174.96(16)
C11 C9 C14 C13 2.1(3)
C5 C13 C14 C8 0.9(2)
C10 C13 C14 C8 177.92(15)
C5 C13 C14 C9 -176.28(15)
C10 C13 C14 C9 0.7(2)
C19 Co1 C15 C16 77.93(12)
C2 Co1 C15 C16 -80.9(3)
C20 Co1 C15 C16 117.44(12)
C3 Co1 C15 C16 -138.33(12)
C1 Co1 C15 C16 -39.81(15)
C4 Co1 C15 C16 -119.53(12)
C19 Co1 C15 C22 -39.17(15)
C16 Co1 C15 C22 -117.10(19)
C2 Co1 C15 C22 162.0(2)
C20 Co1 C15 C22 0.34(14)
C3 Co1 C15 C22 104.57(15)
C1 Co1 C15 C22 -156.91(13)
C4 Co1 C15 C22 123.37(14)
C22 C15 C16 C17 4.2(3)
Co1 C15 C16 C17 -102.15(18)
C22 C15 C16 Co1 106.34(17)
C19 Co1 C16 C15 -102.90(12)
C2 Co1 C16 C15 156.32(12)
C20 Co1 C16 C15 -65.14(13)
C3 Co1 C16 C15 91.80(19)
C1 Co1 C16 C15 149.88(11)
C4 Co1 C16 C15 71.45(13)
C19 Co1 C16 C17 15.88(14)
C2 Co1 C16 C17 -84.89(16)
C15 Co1 C16 C17 118.79(18)
C20 Co1 C16 C17 53.65(15)
C3 Co1 C16 C17 -149.42(16)
C1 Co1 C16 C17 -91.33(14)
C4 Co1 C16 C17 -169.77(13)
C15 C16 C17 C18 54.0(3)
Co1 C16 C17 C18 -25.0(2)
C16 C17 C18 C19 22.5(2)
C17 C18 C19 C20 -89.4(2)
C17 C18 C19 Co1 -9.4(2)
C16 Co1 C19 C20 114.50(12)
C2 Co1 C19 C20 -111.05(12)
C15 Co1 C19 C20 75.09(12)
C3 Co1 C19 C20 -73.94(14)
C1 Co1 C19 C20 -151.33(11)
C4 Co1 C19 C20 -51.5(3)
C16 Co1 C19 C18 -3.64(15)
C2 Co1 C19 C18 130.81(15)
C15 Co1 C19 C18 -43.05(15)
C20 Co1 C19 C18 -118.14(19)
C3 Co1 C19 C18 167.92(13)
C1 Co1 C19 C18 90.54(15)
C4 Co1 C19 C18 -169.65(17)
C18 C19 C20 C21 0.0(3)
Co1 C19 C20 C21 -104.29(17)
C18 C19 C20 Co1 104.32(18)
C16 Co1 C20 C19 -68.86(13)
C2 Co1 C20 C19 80.57(13)
C15 Co1 C20 C19 -105.05(13)
C3 Co1 C20 C19 122.61(13)
C1 Co1 C20 C19 46.40(17)
C4 Co1 C20 C19 159.67(12)
C19 Co1 C20 C21 117.24(19)
C16 Co1 C20 C21 48.38(15)
C2 Co1 C20 C21 -162.19(13)
C15 Co1 C20 C21 12.18(14)
C3 Co1 C20 C21 -120.16(14)
C1 Co1 C20 C21 163.64(12)
C4 Co1 C20 C21 -83.09(15)
C19 C20 C21 C22 56.4(2)
Co1 C20 C21 C22 -22.2(2)
C16 C15 C22 C21 -92.7(2)
Co1 C15 C22 C21 -12.5(2)
C20 C21 C22 C15 22.2(2)
C29 N1 C23 C24 -69.9(2)
C35 N1 C23 C24 168.83(17)
K1 N1 C23 C24 49.03(19)
C25 O1 C24 C23 175.50(16)
K1 O1 C24 C23 41.5(2)
N1 C23 C24 O1 -63.5(2)
C24 O1 C25 C26 174.56(16)
K1 O1 C25 C26 -50.32(18)
C27 O2 C26 C25 173.63(15)
K1 O2 C26 C25 -42.68(18)
O1 C25 C26 O2 61.3(2)
C26 O2 C27 C28 -178.28(15)
K1 O2 C27 C28 38.87(19)
C34 N2 C28 C27 169.64(15)
C40 N2 C28 C27 -69.9(2)
K1 N2 C28 C27 49.67(18)
O2 C27 C28 N2 -60.7(2)
C35 N1 C29 C30 -69.7(2)
C23 N1 C29 C30 169.80(18)
K1 N1 C29 C30 51.9(2)
C31 O3 C30 C29 170.52(18)
K1 O3 C30 C29 36.9(2)
N1 C29 C30 O3 -60.7(3)
C30 O3 C31 C32 170.84(17)
K1 O3 C31 C32 -52.08(19)
C33 O4 C32 C31 179.74(16)
K1 O4 C32 C31 -40.72(19)
O3 C31 C32 O4 62.1(2)
C32 O4 C33 C34 -175.30(16)
K1 O4 C33 C34 45.55(19)
C28 N2 C34 C33 -75.11(19)
C40 N2 C34 C33 164.05(15)
K1 N2 C34 C33 44.21(18)
O4 C33 C34 N2 -61.2(2)
C29 N1 C35 C36 167.88(16)
C23 N1 C35 C36 -70.9(2)
K1 N1 C35 C36 47.07(19)
C37 O5 C36 C35 -178.67(15)
K1 O5 C36 C35 42.71(19)
N1 C35 C36 O5 -61.1(2)
C36 O5 C37 C38 175.96(15)
K1 O5 C37 C38 -44.46(17)
C39 O6 C38 C37 173.78(15)
K1 O6 C38 C37 -50.43(16)
O5 C37 C38 O6 63.14(19)
C38 O6 C39 C40 175.16(15)
K1 O6 C39 C40 40.86(18)
C34 N2 C40 C39 -70.46(19)
C28 N2 C40 C39 169.19(15)
K1 N2 C40 C39 49.83(17)
O6 C39 C40 N2 -62.7(2)
